data_4321513
loop_
_publ_author_name
'Peter M. Graham'
'Robert D. Pike'
'Michal Sabat'
'Rosa D. Bailey'
'William T. Pennington'

_publ_section_title
;
 Coordination Polymers of Copper(I) Halides
;
_journal_name_full 'Inorganic Chemistry'
_journal_page_first 5121
_journal_page_last 5132
_journal_paper_doi 10.1021/ic0005341
_journal_volume 39
_journal_year 2000
_chemical_formula_moiety 'C24 H27 Br1 Cu1 N4 O3 P1 '
_chemical_formula_sum 'C24 H27 Br Cu N4 O3 P'
_chemical_formula_weight 593.93
_space_group_IT_number 14
_symmetry_cell_setting monoclinic
_symmetry_Int_Tables_number 14
_symmetry_space_group_name_Hall '-P 2ybc'
_symmetry_space_group_name_H-M 'P 1 21/c 1'
_atom_sites_solution_hydrogens geom
_atom_sites_solution_primary direct
_atom_sites_solution_secondary difmap
_cell_angle_alpha 90
_cell_angle_beta 103.5007(7)
_cell_angle_gamma 90
_cell_formula_units_Z 4
_cell_length_a 12.638(2)
_cell_length_b 11.710(3)
_cell_length_c 17.3401(5)
_cell_measurement_reflns_used 9829
_cell_measurement_temperature 293(2)
_cell_measurement_theta_max 26.36
_cell_measurement_theta_min 3.1
_cell_volume 2495.3(8)
_computing_cell_refinement 'CrystalClear (Rigaku Corporation, 1999)'
_computing_data_collection 'CrystalClear (Rigaku Corporation, 1999)'
_computing_data_reduction 'CrystalClear (Rigaku Corporation, 1999)'
_computing_publication_material 'SHELXS-97 (Sheldrick, 1990)'
_computing_structure_refinement 'SHELXS-97 (Sheldrick, 1990)'
_computing_structure_solution 'SHELXS-97 (Sheldrick, 1990)'
_diffrn_ambient_temperature 293.2
_diffrn_measured_fraction_theta_full 0.997
_diffrn_measured_fraction_theta_max 0.997
_diffrn_measurement_device 'Mercury AFC8S'
_diffrn_measurement_method \w
_diffrn_radiation_detector CCD
_diffrn_radiation_monochromator graphite
_diffrn_radiation_source 'Fine-focus sealed tube'
_diffrn_radiation_type 'Mo K\a'
_diffrn_radiation_wavelength 0.7107
_diffrn_reflns_av_R_equivalents 0.06751
_diffrn_reflns_av_sigmaI/netI 0.129
_diffrn_reflns_limit_h_max 15
_diffrn_reflns_limit_h_min -15
_diffrn_reflns_limit_k_max 14
_diffrn_reflns_limit_k_min -14
_diffrn_reflns_limit_l_max 21
_diffrn_reflns_limit_l_min -20
_diffrn_reflns_number 24714
_diffrn_reflns_theta_full 26.36
_diffrn_reflns_theta_max 26.36
_diffrn_reflns_theta_min 3.16
_diffrn_standards_decay_% 0.00
_diffrn_standards_interval_count 0
_diffrn_standards_number 0
_exptl_absorpt_coefficient_mu 2.579
_exptl_absorpt_correction_T_max 1.00
_exptl_absorpt_correction_T_min 0.6805
_exptl_absorpt_correction_type empirical
_exptl_absorpt_process_details
;
REQABA empirical Absorption Correction, Version 1.1-03101998, Robert A. 
Jacobson, Molecular Structure Corp. 1996-1998'
;
_exptl_crystal_colour Colorless
_exptl_crystal_density_diffrn 1.581
_exptl_crystal_density_meas ?
_exptl_crystal_description Needle
_exptl_crystal_F_000 1208.00
_exptl_crystal_size_max 0.250
_exptl_crystal_size_mid 0.150
_exptl_crystal_size_min 0.10
_refine_diff_density_max 0.460
_refine_diff_density_min -0.531
_refine_ls_extinction_coef 0.0005(3)
_refine_ls_extinction_expression Fc^*^=kFc[1+0.001xFc^2^\l^3^/sin(2\q)]^-1/4^
_refine_ls_extinction_method SHELXL
_refine_ls_goodness_of_fit_all 1.051
_refine_ls_goodness_of_fit_ref 1.051
_refine_ls_hydrogen_treatment mixed
_refine_ls_matrix_type full
_refine_ls_number_constraints 0
_refine_ls_number_parameters 308
_refine_ls_number_reflns 5100
_refine_ls_number_restraints 0
_refine_ls_R_factor_all 0.1105
_refine_ls_R_factor_gt 0.0470
_refine_ls_shift/su_max 0.000
_refine_ls_shift/su_mean 0.000
_refine_ls_structure_factor_coef Fsqd
_refine_ls_weighting_details 'calc w=1/[\s^2^(Fo^2^)+(0.0292P)^2^+0.0000P] where P=(Fo^2^+2Fc^2^)/3'
_refine_ls_weighting_scheme calc
_refine_ls_wR_factor_all 0.0850
_refine_ls_wR_factor_ref 0.1067
_reflns_number_gt 13456
_reflns_number_total 24537
_reflns_threshold_expression I>3sigma(I)
_cod_data_source_file ic0005341_3.cif
_cod_data_source_block '_Template_texray.inf'
_cod_depositor_comments
;
The following automatic conversions were performed:

'_exptl_crystal_density_meas' value 'not measured' was changed to '?'
- the value is perceived as not measured.

Automatic conversion script
Id: cif_fix_values 3008 2015-01-20 13:52:24Z robertas 
;
_cod_original_cell_volume 2495.2(5)
_cod_original_formula_sum 'C24 H27 Br1 Cu1 N4 O3 P1 '
_cod_database_code 4321513

loop_
_symmetry_equiv_pos_as_xyz
'   +x,   +y,   +z'
'  -x,  1/2+y, 1/2-z'
'   -x,   -y,   -z'
'   +x,   1/2-y,  1/2+z'

loop_
_atom_site_label
_atom_site_type_symbol
_atom_site_fract_x
_atom_site_fract_y
_atom_site_fract_z
_atom_site_U_iso_or_equiv
_atom_site_adp_type
_atom_site_occupancy
_atom_site_symmetry_multiplicity
_atom_site_calc_flag
_atom_site_refinement_flags
_atom_site_calc_attached_atom
Br1 Br 0.43012(4) 0.37364(4) 0.04363(3) 0.03966(15) Uani 1 1 d . 0
Cu1 Cu 0.40918(5) 0.58648(5) 0.01151(3) 0.03862(18) Uani 1 1 d . 0
P1 P 0.25153(10) 0.60263(11) -0.06888(7) 0.0378(3) Uani 1 1 d . 0
O1 O 0.1759(3) 0.7144(3) -0.06600(18) 0.0452(8) Uani 1 1 d . 0
O2 O 0.2532(3) 0.5934(3) -0.16097(17) 0.0449(8) Uani 1 1 d . 0
O3 O 0.1619(3) 0.5061(3) -0.06688(18) 0.0481(9) Uani 1 1 d . 0
N1 N 0.4632(3) 0.6594(3) 0.12298(19) 0.0350(9) Uani 1 1 d . 0
N2 N 0.4187(4) 0.6917(4) 0.2512(2) 0.0538(12) Uani 1 1 d . 0
N3 N 0.6082(4) 0.6655(4) 0.2446(2) 0.0526(12) Uani 1 1 d . 0
N4 N 0.5134(4) 0.8401(3) 0.1938(2) 0.0467(11) Uani 1 1 d . 0
C1 C 0.3845(4) 0.6406(5) 0.1730(3) 0.0468(12) Uani 1 1 d . 2
H1A H 0.3147 0.6725 0.1464 0.056 Uiso 1 1 calc R 0
H1B H 0.3749 0.5592 0.1789 0.056 Uiso 1 1 calc R 0
C2 C 0.5714(4) 0.6139(4) 0.1661(3) 0.0478(13) Uani 1 1 d . 2
H2A H 0.5664 0.5318 0.1718 0.057 Uiso 1 1 calc R 0
H2B H 0.6246 0.6291 0.1351 0.057 Uiso 1 1 calc R 0
C3 C 0.4765(4) 0.7848(4) 0.1160(2) 0.0407(11) Uani 1 1 d . 2
H3A H 0.5290 0.7996 0.0843 0.049 Uiso 1 1 calc R 0
H3B H 0.4076 0.8179 0.0886 0.049 Uiso 1 1 calc R 0
C4 C 0.5261(6) 0.6454(5) 0.2894(3) 0.0629(17) Uani 1 1 d . 2
H4A H 0.5502 0.6797 0.3414 0.075 Uiso 1 1 calc R 0
H4B H 0.5195 0.5638 0.2967 0.075 Uiso 1 1 calc R 0
C5 C 0.4330(5) 0.8152(5) 0.2404(3) 0.0539(14) Uani 1 1 d . 2
H5A H 0.3636 0.8482 0.2140 0.065 Uiso 1 1 calc R 0
H5B H 0.4560 0.8510 0.2921 0.065 Uiso 1 1 calc R 0
C6 C 0.6166(5) 0.7887(5) 0.2340(3) 0.0565(15) Uani 1 1 d . 2
H6A H 0.6418 0.8243 0.2855 0.068 Uiso 1 1 calc R 0
H6B H 0.6703 0.8035 0.2034 0.068 Uiso 1 1 calc R 0
C7 C 0.2251(4) 0.8216(4) -0.0455(3) 0.0445(12) Uani 1 1 d . 0
C8 C 0.1920(5) 0.8808(5) 0.0131(3) 0.0605(16) Uani 1 1 d . 1
H8A H 0.1402 0.8505 0.0376 0.073 Uiso 1 1 calc R 0
C9 C 0.2382(7) 0.9870(6) 0.0347(4) 0.077(2) Uani 1 1 d . 1
H9A H 0.2174 1.0285 0.0745 0.092 Uiso 1 1 calc R 0
C10 C 0.3136(6) 1.0311(6) -0.0017(4) 0.074(2) Uani 1 1 d . 1
H10A H 0.3450 1.1017 0.0142 0.089 Uiso 1 1 calc R 0
C11 C 0.3433(5) 0.9730(5) -0.0610(4) 0.0654(16) Uani 1 1 d . 1
H11A H 0.3929 1.0050 -0.0868 0.078 Uiso 1 1 calc R 0
C12 C 0.2994(5) 0.8652(5) -0.0834(3) 0.0527(13) Uani 1 1 d . 1
H12A H 0.3204 0.8240 -0.1232 0.063 Uiso 1 1 calc R 0
C13 C 0.1594(4) 0.5936(5) -0.2233(3) 0.0474(13) Uani 1 1 d . 0
C14 C 0.1164(5) 0.4905(6) -0.2540(3) 0.0637(16) Uani 1 1 d . 1
H14A H 0.1469 0.4221 -0.2323 0.076 Uiso 1 1 calc R 0
C15 C 0.0274(6) 0.4908(7) -0.3175(4) 0.080(2) Uani 1 1 d . 1
H15A H -0.0024 0.4218 -0.3388 0.096 Uiso 1 1 calc R .
C16 C -0.0178(5) 0.5915(8) -0.3497(3) 0.081(2) Uani 1 1 d . 1
H16A H -0.0792 0.5907 -0.3915 0.097 Uiso 1 1 calc R 0
C17 C 0.0275(5) 0.6931(7) -0.3203(3) 0.078(2) Uani 1 1 d . 1
H17A H -0.0022 0.7614 -0.3429 0.093 Uiso 1 1 calc R 0
C18 C 0.1180(5) 0.6948(5) -0.2566(3) 0.0606(16) Uani 1 1 d . 1
H18A H 0.1497 0.7638 -0.2369 0.073 Uiso 1 1 calc R 0
C19 C 0.1458(4) 0.4610(5) 0.0044(3) 0.0462(13) Uani 1 1 d . 0
C20 C 0.1451(5) 0.3433(5) 0.0096(4) 0.0625(16) Uani 1 1 d . 1
H20A H 0.1579 0.2982 -0.0314 0.075 Uiso 1 1 calc R 0
C21 C 0.1250(6) 0.2944(7) 0.0766(5) 0.082(2) Uani 1 1 d . 1
H21A H 0.1215 0.2153 0.0804 0.099 Uiso 1 1 calc R 0
C22 C 0.1101(5) 0.3616(8) 0.1383(4) 0.084(2) Uani 1 1 d . 1
H22A H 0.0996 0.3277 0.1845 0.100 Uiso 1 1 calc R 0
C23 C 0.1108(5) 0.4779(7) 0.1320(4) 0.0730(19) Uani 1 1 d . 1
H23A H 0.0997 0.5232 0.1734 0.088 Uiso 1 1 calc R 0
C24 C 0.1282(4) 0.5278(5) 0.0637(3) 0.0554(14) Uani 1 1 d . 1
H24A H 0.1278 0.6069 0.0587 0.066 Uiso 1 1 calc R 0

loop_
_atom_site_aniso_label
_atom_site_aniso_U_11
_atom_site_aniso_U_22
_atom_site_aniso_U_33
_atom_site_aniso_U_23
_atom_site_aniso_U_13
_atom_site_aniso_U_12
Br1 0.0472(3) 0.0361(3) 0.0363(2) 0.0040(2) 0.01078(19) -0.0018(2)
Cu1 0.0403(3) 0.0405(4) 0.0322(3) -0.0032(2) 0.0026(2) 0.0003(3)
P1 0.0357(6) 0.0407(8) 0.0350(6) 0.0008(5) 0.0044(5) -0.0015(5)
O1 0.0370(19) 0.046(2) 0.0523(19) 0.0017(16) 0.0092(15) 0.0070(16)
O2 0.0371(18) 0.061(2) 0.0350(15) 0.0021(15) 0.0054(13) 0.0012(16)
O3 0.045(2) 0.053(2) 0.0439(18) 0.0012(16) 0.0051(15) -0.0132(17)
N1 0.044(2) 0.029(2) 0.0316(18) -0.0061(15) 0.0067(16) -0.0021(17)
N2 0.082(3) 0.043(3) 0.039(2) -0.0091(19) 0.019(2) -0.002(2)
N3 0.064(3) 0.044(3) 0.040(2) -0.0104(18) -0.008(2) 0.012(2)
N4 0.062(3) 0.033(2) 0.040(2) -0.0064(17) 0.002(2) 0.002(2)
C1 0.055(3) 0.048(3) 0.041(2) -0.009(2) 0.018(2) -0.008(3)
C2 0.057(3) 0.041(3) 0.038(2) -0.009(2) -0.006(2) 0.014(2)
C3 0.052(3) 0.032(3) 0.037(2) 0.0005(19) 0.008(2) -0.001(2)
C4 0.115(5) 0.039(3) 0.030(2) -0.003(2) 0.006(3) 0.005(3)
C5 0.075(4) 0.043(3) 0.043(3) -0.009(2) 0.013(3) 0.011(3)
C6 0.059(4) 0.054(4) 0.048(3) -0.017(3) -0.003(3) -0.006(3)
C7 0.049(3) 0.041(3) 0.040(2) 0.004(2) 0.004(2) 0.009(2)
C8 0.068(4) 0.059(4) 0.056(3) 0.010(3) 0.020(3) 0.025(3)
C9 0.107(6) 0.057(4) 0.062(4) -0.013(3) 0.013(4) 0.035(4)
C10 0.091(5) 0.043(4) 0.078(4) -0.005(3) -0.002(4) 0.004(4)
C11 0.077(4) 0.050(4) 0.067(4) 0.002(3) 0.012(3) -0.008(3)
C12 0.067(4) 0.045(3) 0.048(3) 0.003(2) 0.016(3) 0.001(3)
C13 0.040(3) 0.063(4) 0.036(2) -0.005(2) 0.003(2) -0.001(3)
C14 0.063(4) 0.068(4) 0.054(3) -0.006(3) 0.001(3) -0.001(3)
C15 0.072(5) 0.104(6) 0.059(4) -0.023(4) 0.002(3) -0.023(4)
C16 0.057(4) 0.130(7) 0.047(3) -0.003(4) -0.007(3) -0.002(4)
C17 0.071(4) 0.097(6) 0.053(3) 0.011(3) -0.011(3) 0.014(4)
C18 0.062(4) 0.063(4) 0.050(3) 0.008(3) 0.000(3) 0.000(3)
C19 0.033(3) 0.049(3) 0.055(3) 0.009(2) 0.006(2) -0.006(2)
C20 0.059(4) 0.050(4) 0.077(4) 0.001(3) 0.014(3) -0.007(3)
C21 0.077(5) 0.062(5) 0.113(6) 0.036(4) 0.032(4) 0.002(4)
C22 0.065(4) 0.102(7) 0.088(5) 0.045(5) 0.025(4) -0.005(4)
C23 0.064(4) 0.100(6) 0.060(4) 0.002(4) 0.023(3) 0.000(4)
C24 0.055(3) 0.058(4) 0.055(3) 0.004(3) 0.016(3) -0.001(3)

loop_
_atom_type_symbol
_atom_type_description
_atom_type_scat_dispersion_real
_atom_type_scat_dispersion_imag
_atom_type_scat_source
C C 0.0033 0.0016 'International Tables Vol C Tables 4.2.6.8 and 6.1.1.4'
H H 0.0000 0.0000 'International Tables Vol C Tables 4.2.6.8 and 6.1.1.4'
N N 0.0061 0.0033 'International Tables Vol C Tables 4.2.6.8 and 6.1.1.4'
O O 0.0106 0.0060 'International Tables Vol C Tables 4.2.6.8 and 6.1.1.4'
P P 0.1023 0.0942 'International Tables Vol C Tables 4.2.6.8 and 6.1.1.4'
Cu Cu 0.3201 1.2651 'International Tables Vol C Tables 4.2.6.8 and 6.1.1.4'
Br Br -0.2901 2.4595 'International Tables Vol C Tables 4.2.6.8 and 6.1.1.4'

loop_
_geom_angle_atom_site_label_1
_geom_angle_atom_site_label_2
_geom_angle_atom_site_label_3
_geom_angle
_geom_angle_site_symmetry_1
_geom_angle_site_symmetry_3
_geom_angle_publ_flag
Cu1 Br1 Cu1 77.58(3) 3_665 . yes
N1 Cu1 P1 128.22(11) . . yes
N1 Cu1 Br1 99.24(11) . 3_665 yes
P1 Cu1 Br1 116.74(4) . 3_665 yes
N1 Cu1 Br1 101.72(10) . . yes
P1 Cu1 Br1 105.04(4) . . yes
Br1 Cu1 Br1 102.42(3) 3_665 . yes
O2 P1 O3 98.48(17) . . yes
O2 P1 O1 103.23(17) . . yes
O3 P1 O1 98.21(19) . . yes
O2 P1 Cu1 114.33(13) . . yes
O3 P1 Cu1 118.30(13) . . yes
O1 P1 Cu1 120.74(13) . . yes
C7 O1 P1 119.8(3) . . yes
C13 O2 P1 124.1(3) . . yes
C19 O3 P1 122.2(3) . . yes
C1 N1 C3 107.4(4) . . yes
C1 N1 C2 108.4(4) . . yes
C3 N1 C2 106.5(4) . . yes
C1 N1 Cu1 111.4(3) . . yes
C3 N1 Cu1 110.4(2) . . yes
C2 N1 Cu1 112.5(3) . . yes
C1 N2 C4 108.1(4) . . yes
C1 N2 C5 107.7(4) . . yes
C4 N2 C5 106.9(4) . . yes
C4 N3 C6 108.0(4) . . yes
C4 N3 C2 108.6(4) . . yes
C6 N3 C2 107.9(4) . . yes
C6 N4 C5 108.1(4) . . yes
C6 N4 C3 108.2(4) . . yes
C5 N4 C3 107.8(4) . . yes
N2 C1 N1 113.1(4) . . yes
N3 C2 N1 111.9(4) . . yes
N4 C3 N1 112.2(3) . . yes
N3 C4 N2 113.6(4) . . yes
N4 C5 N2 112.7(4) . . yes
N4 C6 N3 112.6(4) . . yes
C12 C7 C8 122.0(5) . . yes
C12 C7 O1 121.6(5) . . yes
C8 C7 O1 116.4(5) . . yes
C7 C8 C9 118.1(6) . . yes
C10 C9 C8 120.7(6) . . yes
C11 C10 C9 120.5(6) . . yes
C10 C11 C12 120.1(6) . . yes
C7 C12 C11 118.5(5) . . yes
C18 C13 C14 121.2(5) . . yes
C18 C13 O2 119.8(5) . . yes
C14 C13 O2 118.8(5) . . yes
C13 C14 C15 118.8(6) . . yes
C16 C15 C14 120.8(6) . . yes
C17 C16 C15 119.9(5) . . yes
C16 C17 C18 120.3(6) . . yes
C13 C18 C17 119.0(6) . . yes
C24 C19 C20 121.5(5) . . yes
C24 C19 O3 122.5(5) . . yes
C20 C19 O3 116.0(5) . . yes
C21 C20 C19 118.6(6) . . yes
C20 C21 C22 120.4(7) . . yes
C23 C22 C21 120.2(6) . . yes
C22 C23 C24 119.6(7) . . yes
C19 C24 C23 119.6(6) . . yes

loop_
_geom_bond_atom_site_label_1
_geom_bond_atom_site_label_2
_geom_bond_distance
_geom_bond_site_symmetry_2
_geom_bond_publ_flag
Br1 Cu1 2.4827(8) 3_665 yes
Br1 Cu1 2.5541(9) . yes
Cu1 N1 2.077(3) . yes
Cu1 P1 2.1567(13) . yes
Cu1 Br1 2.4827(8) 3_665 yes
P1 O2 1.606(3) . yes
P1 O3 1.606(3) . yes
P1 O1 1.628(3) . yes
O1 C7 1.409(6) . yes
O2 C13 1.406(5) . yes
O3 C19 1.402(6) . yes
N1 C1 1.481(6) . yes
N1 C3 1.487(6) . yes
N1 C2 1.496(6) . yes
N2 C1 1.451(6) . yes
N2 C4 1.468(7) . yes
N2 C5 1.475(7) . yes
N3 C4 1.453(8) . yes
N3 C6 1.461(7) . yes
N3 C2 1.461(5) . yes
N4 C6 1.458(7) . yes
N4 C5 1.468(7) . yes
N4 C3 1.471(5) . yes
C7 C12 1.365(7) . yes
C7 C8 1.372(7) . yes
C8 C9 1.388(9) . yes
C9 C10 1.362(10) . yes
C10 C11 1.357(9) . yes
C11 C12 1.397(8) . yes
C13 C18 1.368(7) . yes
C13 C14 1.378(8) . yes
C14 C15 1.379(8) . yes
C15 C16 1.371(10) . yes
C16 C17 1.367(10) . yes
C17 C18 1.392(7) . yes
C19 C24 1.351(7) . yes
C19 C20 1.382(8) . yes
C20 C21 1.371(9) . yes
C21 C22 1.377(10) . yes
C22 C23 1.366(10) . yes
C23 C24 1.384(8) . yes
